data_7018461
loop_
_publ_author_name
'Sarma, Debajit'
'Srivastava, Vishwas'
'Natarajan, Srinivasan'

_publ_section_title
;
 Aza-heterocyclic ligand assisted assembly of new cobalt MOFs with pcu and
 graphite related structures.
;
_journal_issue 14
_journal_name_full 'Dalton transactions (Cambridge, England : 2003)'
_journal_page_first 4135
_journal_page_last 4145
_journal_paper_doi 10.1039/c2dt11993e
_journal_volume 41
_journal_year 2012
_chemical_formula_moiety 'C36 H16 Co5 N10 O24'
_chemical_formula_sum 'C36 H16 Co5 N10 O24'
_chemical_formula_weight 1267.24
_chemical_name_common Co-Nitroisophthalate
_chemical_name_systematic
;
?
;
_space_group_IT_number 2
_symmetry_cell_setting triclinic
_symmetry_space_group_name_Hall '-P 1'
_symmetry_space_group_name_H-M 'P -1'
_atom_sites_solution_hydrogens geom
_atom_sites_solution_primary direct
_atom_sites_solution_secondary difmap
_audit_creation_method SHELXL-97
_cell_angle_alpha 108.02(3)
_cell_angle_beta 91.64(3)
_cell_angle_gamma 105.27(3)
_cell_formula_units_Z 1
_cell_length_a 9.259(3)
_cell_length_b 11.177(4)
_cell_length_c 12.131(4)
_cell_measurement_reflns_used 4478
_cell_measurement_temperature 503(2)
_cell_measurement_theta_max 26.00
_cell_measurement_theta_min 2.58
_cell_volume 1143.4(7)
_computing_cell_refinement 'SAINT (Bruker, 2000)'
_computing_data_collection 'SMART (Bruker, 2000)'
_computing_data_reduction SAINT
_computing_molecular_graphics 'Ortep-3 for Windows (Farrugia, 1999) and CAMERON (Watkin et al., 1993)'
_computing_publication_material 'PLATON (Spek, 2003)'
_computing_structure_refinement 'SHELXL-97 (Sheldrick, 1997)'
_computing_structure_solution 'SIR92 (Altomare et al., 1993)'
_diffrn_ambient_temperature 503(2)
_diffrn_measured_fraction_theta_full 0.998
_diffrn_measured_fraction_theta_max 0.998
_diffrn_measurement_device_type 'Bruker Smart CCD area detector'
_diffrn_measurement_method '\f and \w scans'
_diffrn_radiation_monochromator graphite
_diffrn_radiation_source 'fine-focus sealed tube'
_diffrn_radiation_type MoK\a
_diffrn_radiation_wavelength 0.71073
_diffrn_reflns_av_R_equivalents 0.1847
_diffrn_reflns_av_sigmaI/netI 0.1633
_diffrn_reflns_limit_h_max 11
_diffrn_reflns_limit_h_min -11
_diffrn_reflns_limit_k_max 13
_diffrn_reflns_limit_k_min -13
_diffrn_reflns_limit_l_max 14
_diffrn_reflns_limit_l_min -14
_diffrn_reflns_number 18322
_diffrn_reflns_theta_full 26.00
_diffrn_reflns_theta_max 26.00
_diffrn_reflns_theta_min 2.58
_exptl_absorpt_coefficient_mu 1.876
_exptl_absorpt_correction_T_max 0.9287
_exptl_absorpt_correction_T_min 0.7534
_exptl_absorpt_correction_type multi-scan
_exptl_absorpt_process_details '(SADABS; Sheldrick, 1996)'
_exptl_crystal_colour blue
_exptl_crystal_density_diffrn 1.840
_exptl_crystal_density_method 'not measured'
_exptl_crystal_description block
_exptl_crystal_F_000 629
_exptl_crystal_size_max 0.16
_exptl_crystal_size_mid 0.06
_exptl_crystal_size_min 0.04
_refine_diff_density_max 2.585
_refine_diff_density_min -0.771
_refine_diff_density_rms 0.213
_refine_ls_extinction_method none
_refine_ls_goodness_of_fit_ref 0.988
_refine_ls_hydrogen_treatment constr
_refine_ls_matrix_type full
_refine_ls_number_parameters 340
_refine_ls_number_reflns 4478
_refine_ls_number_restraints 0
_refine_ls_restrained_S_all 0.988
_refine_ls_R_factor_all 0.2335
_refine_ls_R_factor_gt 0.1316
_refine_ls_shift/su_max 0.000
_refine_ls_shift/su_mean 0.000
_refine_ls_structure_factor_coef Fsqd
_refine_ls_weighting_details 'calc w=1/[\s^2^(Fo^2^)+(0.2000P)^2^+0.0000P] where P=(Fo^2^+2Fc^2^)/3'
_refine_ls_weighting_scheme calc
_refine_ls_wR_factor_gt 0.3108
_refine_ls_wR_factor_ref 0.3833
_reflns_number_gt 1854
_reflns_number_total 4478
_reflns_threshold_expression >2sigma(I)
_cod_data_source_file c2dt11993e.txt
_cod_data_source_block CompoundIa
_cod_original_cell_volume 1143.4(6)
_cod_database_code 7018461

loop_
_symmetry_equiv_pos_as_xyz
'x, y, z'
'-x, -y, -z'

loop_
_atom_site_label
_atom_site_type_symbol
_atom_site_fract_x
_atom_site_fract_y
_atom_site_fract_z
_atom_site_U_iso_or_equiv
_atom_site_adp_type
_atom_site_occupancy
_atom_site_symmetry_multiplicity
_atom_site_calc_flag
_atom_site_refinement_flags
Co1 Co 0.15651(19) 0.26358(19) 0.37692(16) 0.0592(7) Uani 1 1 d .
Co2 Co 0.5000 0.5000 0.5000 0.0512(7) Uani 1 2 d S
Co3 Co -0.0808(2) 0.3103(2) 0.17214(17) 0.0630(7) Uani 1 1 d .
O1 O 0.0493(10) -0.1478(11) 0.6373(9) 0.083(3) Uani 1 1 d .
O2 O 0.2700(9) 0.1698(9) 0.4404(8) 0.060(2) Uani 1 1 d .
O3 O 0.3605(8) 0.3886(9) 0.3271(7) 0.056(2) Uani 1 1 d .
O5 O 0.1376(8) 0.3453(8) 0.2362(7) 0.049(2) Uani 1 1 d .
O6 O 0.4853(10) 0.3233(9) 0.5292(8) 0.062(2) Uani 1 1 d .
O7 O 0.1736(12) -0.1427(11) 0.7952(8) 0.079(3) Uani 1 1 d .
O8 O 0.1008(9) 0.6252(10) -0.0352(8) 0.062(2) Uani 1 1 d .
O10 O 0.3137(11) 0.7203(11) -0.0880(10) 0.089(4) Uani 1 1 d .
O11 O 0.7297(14) 0.0199(17) 0.8145(13) 0.129(6) Uani 1 1 d .
O12 O 0.8255(12) 0.1568(16) 0.7310(14) 0.130(6) Uani 1 1 d .
O13 O 0.7945(11) 0.7579(14) 0.1075(11) 0.102(4) Uani 1 1 d .
O14 O 0.8095(11) 0.6594(14) 0.2297(13) 0.114(5) Uani 1 1 d .
N1 N 0.1641(12) 0.4135(11) 0.5232(10) 0.058(3) Uani 1 1 d .
N2 N 0.2998(11) 0.5135(11) 0.5639(10) 0.057(3) Uani 1 1 d .
N3 N 0.1328(13) 0.5633(12) 0.6792(10) 0.062(3) Uani 1 1 d .
N4 N 0.7177(15) 0.0820(16) 0.7523(14) 0.091(4) Uani 1 1 d .
N5 N 0.7387(13) 0.6886(13) 0.1636(11) 0.072(3) Uani 1 1 d .
C1 C 0.3904(15) 0.2193(13) 0.5129(13) 0.059(3) Uani 1 1 d .
C2 C 0.4141(13) 0.1343(12) 0.5830(11) 0.050(3) Uani 1 1 d .
C3 C 0.2847(13) 0.0446(13) 0.6042(12) 0.057(3) Uani 1 1 d .
H3 H 0.1901 0.0321 0.5669 0.068 Uiso 1 1 calc R
C4 C 0.2989(14) -0.0231(12) 0.6791(12) 0.053(3) Uani 1 1 d .
C5 C 0.4447(14) -0.0077(13) 0.7314(11) 0.056(3) Uani 1 1 d .
H5 H 0.4555 -0.0519 0.7832 0.067 Uiso 1 1 calc R
C6 C 0.5707(16) 0.0730(15) 0.7054(13) 0.069(4) Uani 1 1 d .
C7 C 0.5521(16) 0.1500(12) 0.6333(11) 0.056(3) Uani 1 1 d .
H7 H 0.6354 0.2106 0.6215 0.067 Uiso 1 1 calc R
C8 C 0.1605(17) -0.1115(16) 0.7073(13) 0.066(4) Uani 1 1 d .
C9 C 0.2804(13) 0.4059(12) 0.2535(10) 0.048(3) Uani 1 1 d .
C10 C 0.3469(13) 0.4978(13) 0.1880(11) 0.053(3) Uani 1 1 d .
C11 C 0.2623(13) 0.5339(12) 0.1129(10) 0.045(3) Uani 1 1 d .
H11 H 0.1581 0.4978 0.1007 0.055 Uiso 1 1 calc R
C12 C 0.3270(15) 0.6212(18) 0.0559(11) 0.074(5) Uani 1 1 d .
C13 C 0.4891(13) 0.6724(12) 0.0700(10) 0.049(3) Uani 1 1 d .
H13 H 0.5373 0.7304 0.0327 0.058 Uiso 1 1 calc R
C14 C 0.5701(13) 0.6306(13) 0.1421(10) 0.049(3) Uani 1 1 d .
C15 C 0.5041(13) 0.5518(12) 0.2039(10) 0.049(3) Uani 1 1 d .
H15 H 0.5632 0.5339 0.2565 0.059 Uiso 1 1 calc R
C16 C 0.2457(16) 0.6620(14) -0.0248(11) 0.061(4) Uani 1 1 d .
C17 C 0.2738(13) 0.6004(14) 0.6565(12) 0.054(3) Uani 1 1 d .
H17 H 0.3452 0.6781 0.7004 0.065 Uiso 1 1 calc R
C18 C 0.0692(15) 0.4531(14) 0.5973(13) 0.060(4) Uani 1 1 d .
H18 H -0.0318 0.4066 0.5908 0.072 Uiso 1 1 calc R

loop_
_atom_site_aniso_label
_atom_site_aniso_U_11
_atom_site_aniso_U_22
_atom_site_aniso_U_33
_atom_site_aniso_U_23
_atom_site_aniso_U_13
_atom_site_aniso_U_12
Co1 0.0517(10) 0.0657(14) 0.0650(12) 0.0405(10) -0.0032(8) 0.0031(9)
Co2 0.0428(13) 0.0556(16) 0.0663(16) 0.0392(13) 0.0058(11) 0.0095(11)
Co3 0.0538(11) 0.0803(15) 0.0687(13) 0.0493(11) 0.0009(8) 0.0132(9)
O1 0.055(6) 0.097(8) 0.102(8) 0.071(7) -0.015(5) -0.012(5)
O2 0.053(5) 0.052(6) 0.072(6) 0.032(5) -0.011(4) -0.003(4)
O3 0.038(4) 0.073(6) 0.067(6) 0.041(5) -0.004(4) 0.010(4)
O5 0.032(4) 0.058(6) 0.057(5) 0.029(4) -0.001(3) -0.001(4)
O6 0.060(5) 0.051(6) 0.093(7) 0.048(5) 0.013(5) 0.014(5)
O7 0.097(7) 0.080(8) 0.054(6) 0.040(5) -0.004(5) -0.002(6)
O8 0.043(5) 0.079(7) 0.066(6) 0.033(5) -0.007(4) 0.009(4)
O10 0.079(7) 0.102(9) 0.095(8) 0.071(7) -0.015(6) -0.004(6)
O11 0.088(9) 0.207(17) 0.147(12) 0.133(13) -0.004(8) 0.048(10)
O12 0.041(6) 0.166(14) 0.203(15) 0.119(13) -0.006(7) -0.002(7)
O13 0.061(6) 0.147(12) 0.127(10) 0.099(10) 0.015(6) 0.012(7)
O14 0.054(6) 0.146(12) 0.165(12) 0.121(11) -0.013(7) -0.012(7)
N1 0.052(6) 0.055(7) 0.068(7) 0.025(6) 0.004(5) 0.012(5)
N2 0.053(6) 0.063(7) 0.074(8) 0.047(6) 0.005(5) 0.017(6)
N3 0.068(7) 0.065(8) 0.077(8) 0.052(7) 0.012(6) 0.025(6)
N4 0.061(8) 0.102(12) 0.111(12) 0.042(10) -0.006(8) 0.019(8)
N5 0.056(7) 0.086(10) 0.091(9) 0.055(8) -0.005(6) 0.021(6)
C1 0.059(8) 0.038(8) 0.089(10) 0.030(7) 0.028(7) 0.018(7)
C2 0.042(6) 0.045(7) 0.059(8) 0.014(6) -0.003(5) 0.014(6)
C3 0.046(7) 0.050(8) 0.079(9) 0.040(7) -0.011(6) 0.002(6)
C4 0.054(7) 0.033(7) 0.072(9) 0.025(6) 0.006(6) 0.003(6)
C5 0.060(8) 0.055(8) 0.062(8) 0.029(7) -0.004(6) 0.023(7)
C6 0.065(9) 0.066(10) 0.078(10) 0.032(8) -0.015(7) 0.015(8)
C7 0.079(9) 0.033(7) 0.055(8) 0.015(6) 0.002(6) 0.016(6)
C8 0.069(9) 0.090(12) 0.071(10) 0.050(9) 0.027(8) 0.046(9)
C9 0.054(7) 0.045(7) 0.049(7) 0.030(6) 0.008(5) 0.003(6)
C10 0.052(7) 0.055(8) 0.054(7) 0.039(6) 0.009(6) -0.005(6)
C11 0.051(6) 0.043(7) 0.047(7) 0.028(6) 0.006(5) 0.005(5)
C12 0.051(7) 0.129(14) 0.042(7) 0.043(8) -0.006(6) 0.011(8)
C13 0.060(7) 0.055(8) 0.041(6) 0.032(6) 0.006(5) 0.015(6)
C14 0.044(6) 0.056(8) 0.049(7) 0.020(6) 0.003(5) 0.016(6)
C15 0.043(6) 0.056(8) 0.050(7) 0.023(6) -0.009(5) 0.014(6)
C16 0.078(9) 0.060(9) 0.053(8) 0.034(7) -0.012(7) 0.017(7)
C17 0.047(7) 0.066(9) 0.068(9) 0.048(8) 0.017(6) 0.014(6)
C18 0.050(7) 0.052(9) 0.083(10) 0.037(8) 0.000(7) 0.007(6)

loop_
_atom_type_symbol
_atom_type_description
_atom_type_scat_dispersion_real
_atom_type_scat_dispersion_imag
_atom_type_scat_source
C C 0.0033 0.0016 'International Tables Vol C Tables 4.2.6.8 and 6.1.1.4'
H H 0.0000 0.0000 'International Tables Vol C Tables 4.2.6.8 and 6.1.1.4'
N N 0.0061 0.0033 'International Tables Vol C Tables 4.2.6.8 and 6.1.1.4'
O O 0.0106 0.0060 'International Tables Vol C Tables 4.2.6.8 and 6.1.1.4'
Co Co 0.3494 0.9721 'International Tables Vol C Tables 4.2.6.8 and 6.1.1.4'

loop_
_geom_angle_atom_site_label_1
_geom_angle_atom_site_label_2
_geom_angle_atom_site_label_3
_geom_angle
_geom_angle_site_symmetry_1
_geom_angle_site_symmetry_3
O2 Co1 O1 99.7(4) . 2_556
O2 Co1 N1 99.3(4) . .
O1 Co1 N1 102.3(5) 2_556 .
O2 Co1 O5 144.0(4) . .
O1 Co1 O5 101.8(3) 2_556 .
N1 Co1 O5 103.8(4) . .
O2 Co1 O3 94.7(3) . .
O1 Co1 O3 159.1(4) 2_556 .
N1 Co1 O3 90.1(4) . .
O5 Co1 O3 58.5(3) . .
N2 Co2 N2 180.000(2) 2_666 .
N2 Co2 O6 93.4(4) 2_666 2_666
N2 Co2 O6 86.6(4) . 2_666
N2 Co2 O6 86.6(4) 2_666 .
N2 Co2 O6 93.4(4) . .
O6 Co2 O6 180.000(1) 2_666 .
N2 Co2 O3 94.2(4) 2_666 .
N2 Co2 O3 85.8(4) . .
O6 Co2 O3 90.4(3) 2_666 .
O6 Co2 O3 89.6(3) . .
N2 Co2 O3 85.8(4) 2_666 2_666
N2 Co2 O3 94.2(4) . 2_666
O6 Co2 O3 89.6(3) 2_666 2_666
O6 Co2 O3 90.4(3) . 2_666
O3 Co2 O3 180.000(2) . 2_666
O7 Co3 O8 134.8(4) 2_556 2_565
O7 Co3 O5 99.5(4) 2_556 .
O8 Co3 O5 113.1(3) 2_565 .
O7 Co3 N3 97.1(4) 2_556 2_566
O8 Co3 N3 109.7(4) 2_565 2_566
O5 Co3 N3 95.1(4) . 2_566
O7 Co3 O10 85.0(4) 2_556 2_565
O8 Co3 O10 61.4(3) 2_565 2_565
O5 Co3 O10 174.5(4) . 2_565
N3 Co3 O10 87.5(5) 2_566 2_565
O7 Co3 C16 110.9(4) 2_556 2_565
O8 Co3 C16 31.4(4) 2_565 2_565
O5 Co3 C16 144.5(4) . 2_565
N3 Co3 C16 98.8(5) 2_566 2_565
O10 Co3 C16 30.0(4) 2_565 2_565
C8 O1 Co1 134.4(10) . 2_556
C1 O2 Co1 127.5(8) . .
C9 O3 Co2 140.0(9) . .
C9 O3 Co1 90.9(7) . .
Co2 O3 Co1 102.0(3) . .
C9 O5 Co3 154.2(8) . .
C9 O5 Co1 92.1(6) . .
Co3 O5 Co1 112.4(3) . .
C1 O6 Co2 137.5(9) . .
C8 O7 Co3 131.4(11) . 2_556
C16 O8 Co3 93.3(7) . 2_565
C16 O10 Co3 84.3(8) . 2_565
C18 N1 N2 104.0(11) . .
C18 N1 Co1 137.8(9) . .
N2 N1 Co1 118.2(9) . .
C17 N2 N1 106.3(10) . .
C17 N2 Co2 129.7(9) . .
N1 N2 Co2 123.3(9) . .
C18 N3 C17 105.7(12) . .
C18 N3 Co3 139.6(10) . 2_566
C17 N3 Co3 114.8(10) . 2_566
O11 N4 O12 122.6(14) . .
O11 N4 C6 118.9(16) . .
O12 N4 C6 118.4(15) . .
O14 N5 O13 124.0(12) . .
O14 N5 C14 118.9(12) . .
O13 N5 C14 116.9(11) . .
O6 C1 O2 127.6(13) . .
O6 C1 C2 118.1(13) . .
O2 C1 C2 114.3(11) . .
C7 C2 C3 120.3(12) . .
C7 C2 C1 120.9(12) . .
C3 C2 C1 118.6(10) . .
C4 C3 C2 120.6(11) . .
C3 C4 C5 119.1(12) . .
C3 C4 C8 120.5(11) . .
C5 C4 C8 120.3(12) . .
C6 C5 C4 120.2(12) . .
C5 C6 N4 120.1(13) . .
C5 C6 C7 119.5(12) . .
N4 C6 C7 120.4(14) . .
C2 C7 C6 119.9(13) . .
O1 C8 O7 126.9(15) . .
O1 C8 C4 115.4(12) . .
O7 C8 C4 117.7(13) . .
O3 C9 O5 118.3(11) . .
O3 C9 C10 120.7(11) . .
O5 C9 C10 120.9(10) . .
C11 C10 C15 117.8(10) . .
C11 C10 C9 124.4(11) . .
C15 C10 C9 117.9(11) . .
C12 C11 C10 122.9(11) . .
C11 C12 C13 118.7(11) . .
C11 C12 C16 125.7(12) . .
C13 C12 C16 115.5(12) . .
C14 C13 C12 116.8(11) . .
C15 C14 C13 123.6(11) . .
C15 C14 N5 118.2(10) . .
C13 C14 N5 117.8(11) . .
C14 C15 C10 120.0(11) . .
O10 C16 O8 120.9(11) . .
O10 C16 C12 121.0(13) . .
O8 C16 C12 117.8(12) . .
O10 C16 Co3 65.7(7) . 2_565
O8 C16 Co3 55.3(6) . 2_565
C12 C16 Co3 169.8(11) . 2_565
N2 C17 N3 111.3(13) . .
N3 C18 N1 112.8(12) . .

loop_
_geom_bond_atom_site_label_1
_geom_bond_atom_site_label_2
_geom_bond_distance
_geom_bond_site_symmetry_2
Co1 O2 1.957(9) .
Co1 O1 1.969(9) 2_556
Co1 N1 2.013(12) .
Co1 O5 2.194(8) .
Co1 O3 2.255(8) .
Co2 N2 2.054(11) 2_666
Co2 N2 2.054(11) .
Co2 O6 2.083(8) 2_666
Co2 O6 2.083(8) .
Co2 O3 2.236(8) .
Co2 O3 2.236(8) 2_666
Co3 O7 2.009(10) 2_556
Co3 O8 2.026(9) 2_565
Co3 O5 2.038(7) .
Co3 N3 2.077(12) 2_566
Co3 O10 2.253(10) 2_565
Co3 C16 2.461(12) 2_565
O1 C8 1.209(16) .
O1 Co1 1.969(9) 2_556
O2 C1 1.281(16) .
O3 C9 1.236(14) .
O5 C9 1.294(14) .
O6 C1 1.213(15) .
O7 C8 1.232(15) .
O7 Co3 2.009(10) 2_556
O8 C16 1.286(16) .
O8 Co3 2.026(9) 2_565
O10 C16 1.237(16) .
O10 Co3 2.253(10) 2_565
O11 N4 1.193(18) .
O12 N4 1.212(19) .
O13 N5 1.211(15) .
O14 N5 1.193(14) .
N1 C18 1.334(17) .
N1 N2 1.398(14) .
N2 C17 1.314(16) .
N3 C18 1.296(17) .
N3 C17 1.326(15) .
N3 Co3 2.077(12) 2_566
N4 C6 1.426(17) .
N5 C14 1.504(15) .
C1 C2 1.507(18) .
C2 C7 1.344(16) .
C2 C3 1.432(17) .
C3 C4 1.374(17) .
C4 C5 1.419(17) .
C4 C8 1.518(19) .
C5 C6 1.385(19) .
C6 C7 1.439(18) .
C9 C10 1.505(15) .
C10 C11 1.400(17) .
C10 C15 1.403(16) .
C11 C12 1.386(18) .
C12 C13 1.443(17) .
C12 C16 1.465(17) .
C13 C14 1.394(16) .
C14 C15 1.365(17) .
C16 Co3 2.461(12) 2_565
